data_1537087
loop_
_publ_author_name
'Krossing, I.'
'Cameron, T.S.'
'Min Fang'
'Dionne, I.'
'Decken, A.'
'Passmore, J.'

_publ_section_title
;
 Approaching the gas phase structures of AgS8+ and AgS16+ in the solid
 state
;
_journal_name_full 'Chemistry - A European Journal'
_journal_page_first 3386
_journal_page_last 3401
_journal_volume 8
_journal_year 2002
_chemical_formula_sum S8
_space_group_IT_number 70
_symmetry_space_group_name_Hall '-F 2uv 2vw'
_symmetry_space_group_name_H-M 'F d d d :2'
_cell_angle_alpha 90
_cell_angle_beta 90
_cell_angle_gamma 90
_cell_formula_units_Z 16
_cell_length_a 10.393
_cell_length_b 12.762
_cell_length_c 24.436
_cell_volume 3241.080
_citation_journal_id_ASTM CEUJED
_cod_data_source_file Krossing_CEUJED_2002_534.cif
_cod_data_source_block S8
_cod_original_cell_volume 3241.08
_cod_database_code 1537087

loop_
_symmetry_equiv_pos_as_xyz
x,y,z
-x+1/4,-y+1/4,z
x,-y+1/4,-z+1/4
-x+1/4,y,-z+1/4
-x,-y,-z
x-1/4,y-1/4,-z
-x,y-1/4,z-1/4
x-1/4,-y,z-1/4
x,y+1/2,z+1/2
-x+1/4,-y+3/4,z+1/2
x,-y+3/4,-z+3/4
-x+1/4,y+1/2,-z+3/4
-x,-y+1/2,-z+1/2
x-1/4,y+1/4,-z+1/2
-x,y+1/4,z+1/4
x-1/4,-y+1/2,z+1/4
x+1/2,y,z+1/2
-x+3/4,-y+1/4,z+1/2
x+1/2,-y+1/4,-z+3/4
-x+3/4,y,-z+3/4
-x+1/2,-y,-z+1/2
x+1/4,y-1/4,-z+1/2
-x+1/2,y-1/4,z+1/4
x+1/4,-y,z+1/4
x+1/2,y+1/2,z
-x+3/4,-y+3/4,z
x+1/2,-y+3/4,-z+1/4
-x+3/4,y+1/2,-z+1/4
-x+1/2,-y+1/2,-z
x+1/4,y+1/4,-z
-x+1/2,y+1/4,z-1/4
x+1/4,-y+1/2,z-1/4

loop_
_atom_site_label
_atom_site_type_symbol
_atom_site_fract_x
_atom_site_fract_y
_atom_site_fract_z
_atom_site_occupancy
_atom_site_U_iso_or_equiv
S1 S 0.03531 0.09156 0.37963 1 0.0
S2 S 0.03421 -0.03206 0.325989 1 0.0
S3 S 0.10583 0.04636 0.200698 1 0.0
S4 S -0.04388 0.01895 0.253656 1 0.0
